data_7101828
loop_
_publ_author_name
'Li, Jian-Rong'
'Tao, Ying'
'Yu, Qun'
'Bu, Xian-He'

_publ_section_title
;
 A pcu-type metal-organic framework with spindle [Zn7(OH)8]6+ cluster
 as secondary building units.
;
_journal_issue 15
_journal_name_full 'Chemical communications (Cambridge, England)'
_journal_page_first 1527
_journal_page_last 1529
_journal_paper_doi 10.1039/b615675d
_journal_year 2007
_chemical_formula_moiety '2(C24 H16 N12 O4 Zn3.50), (O H2)'
_chemical_formula_sum 'C48 H34 N24 O9 Zn7'
_chemical_formula_weight 1548.58
_chemical_name_systematic
;
?
;
_space_group_IT_number 167
_symmetry_cell_setting trigonal
_symmetry_space_group_name_Hall '-R 3 2"c'
_symmetry_space_group_name_H-M 'R -3 c :H'
_atom_sites_solution_hydrogens geom
_atom_sites_solution_primary direct
_atom_sites_solution_secondary difmap
_audit_creation_method SHELXL-97
_cell_angle_alpha 90.00
_cell_angle_beta 90.00
_cell_angle_gamma 120.00
_cell_formula_units_Z 6
_cell_length_a 13.934(2)
_cell_length_b 13.934(2)
_cell_length_c 48.052(10)
_cell_measurement_reflns_used 7798
_cell_measurement_temperature 293(2)
_cell_measurement_theta_max 27.65
_cell_measurement_theta_min 3.07
_cell_volume 8080(2)
_computing_cell_refinement SMART
_computing_data_collection 'SMART (Bruker, 1998)'
_computing_data_reduction 'SAINT (Bruker, 1998)'
_computing_molecular_graphics 'SHELXTL (Bruker, 1998)'
_computing_publication_material SHELXTL
_computing_structure_refinement SHELXL-97
_computing_structure_solution 'SHELXS-97 (Sheldrick, 1997)'
_diffrn_ambient_temperature 293(2)
_diffrn_measured_fraction_theta_full 0.998
_diffrn_measured_fraction_theta_max 0.998
_diffrn_measurement_device_type 'Bruker Smart 1000 CCD area detector'
_diffrn_measurement_method '\f and \w scans'
_diffrn_radiation_monochromator graphite
_diffrn_radiation_source 'fine-focus sealed tube'
_diffrn_radiation_type MoK\a
_diffrn_radiation_wavelength 0.71073
_diffrn_reflns_av_R_equivalents 0.1216
_diffrn_reflns_av_sigmaI/netI 0.0521
_diffrn_reflns_limit_h_max 18
_diffrn_reflns_limit_h_min -18
_diffrn_reflns_limit_k_max 17
_diffrn_reflns_limit_k_min -18
_diffrn_reflns_limit_l_max 62
_diffrn_reflns_limit_l_min -60
_diffrn_reflns_number 24129
_diffrn_reflns_theta_full 27.49
_diffrn_reflns_theta_max 27.49
_diffrn_reflns_theta_min 3.19
_diffrn_standards_decay_% 0
_diffrn_standards_number 0
_exptl_absorpt_coefficient_mu 3.145
_exptl_absorpt_correction_T_max 1.0000
_exptl_absorpt_correction_T_min 0.8914
_exptl_absorpt_correction_type multi-scan
_exptl_absorpt_process_details 'SADABS (Bruker, 1998)'
_exptl_crystal_colour maple
_exptl_crystal_density_diffrn 1.910
_exptl_crystal_density_method 'not measured'
_exptl_crystal_description pyramid
_exptl_crystal_F_000 4632
_exptl_crystal_size_max 0.18
_exptl_crystal_size_mid 0.16
_exptl_crystal_size_min 0.12
_refine_diff_density_max 0.672
_refine_diff_density_min -0.818
_refine_diff_density_rms 0.112
_refine_ls_extinction_method none
_refine_ls_goodness_of_fit_ref 1.044
_refine_ls_hydrogen_treatment mixed
_refine_ls_matrix_type full
_refine_ls_number_parameters 141
_refine_ls_number_reflns 2065
_refine_ls_number_restraints 3
_refine_ls_restrained_S_all 1.043
_refine_ls_R_factor_all 0.0785
_refine_ls_R_factor_gt 0.0507
_refine_ls_shift/su_max 0.000
_refine_ls_shift/su_mean 0.000
_refine_ls_structure_factor_coef Fsqd
_refine_ls_weighting_details 'calc w=1/[\s^2^(Fo^2^)+(0.0504P)^2^+60.8480P] where P=(Fo^2^+2Fc^2^)/3'
_refine_ls_weighting_scheme calc
_refine_ls_wR_factor_gt 0.1109
_refine_ls_wR_factor_ref 0.1231
_reflns_number_gt 1483
_reflns_number_total 2065
_reflns_threshold_expression I>2\s(I)
_cod_data_source_file b615675d.txt
_cod_data_source_block 1
_cod_depositor_comments
;
The following automatic conversions were performed:
'_exptl_absorpt_correction_type' value 'Multi-Scan' changed to
'multi-scan' according to
'/home/saulius/struct/CIF-dictionaries/cif_core.dic' dictionary named
'cif_core.dic' version 2.4.1 from 2010-06-29.

Automatic conversion script
Id: cif_fix_enum 1527 2010-12-29 10:47:43Z saulius 
;
_cod_original_sg_symbol_H-M R-3c
_cod_database_code 7101828

loop_
_symmetry_equiv_pos_as_xyz
'x, y, z'
'-y, x-y, z'
'-x+y, -x, z'
'y, x, -z+1/2'
'x-y, -y, -z+1/2'
'-x, -x+y, -z+1/2'
'x+2/3, y+1/3, z+1/3'
'-y+2/3, x-y+1/3, z+1/3'
'-x+y+2/3, -x+1/3, z+1/3'
'y+2/3, x+1/3, -z+5/6'
'x-y+2/3, -y+1/3, -z+5/6'
'-x+2/3, -x+y+1/3, -z+5/6'
'x+1/3, y+2/3, z+2/3'
'-y+1/3, x-y+2/3, z+2/3'
'-x+y+1/3, -x+2/3, z+2/3'
'y+1/3, x+2/3, -z+7/6'
'x-y+1/3, -y+2/3, -z+7/6'
'-x+1/3, -x+y+2/3, -z+7/6'
'-x, -y, -z'
'y, -x+y, -z'
'x-y, x, -z'
'-y, -x, z-1/2'
'-x+y, y, z-1/2'
'x, x-y, z-1/2'
'-x+2/3, -y+1/3, -z+1/3'
'y+2/3, -x+y+1/3, -z+1/3'
'x-y+2/3, x+1/3, -z+1/3'
'-y+2/3, -x+1/3, z-1/6'
'-x+y+2/3, y+1/3, z-1/6'
'x+2/3, x-y+1/3, z-1/6'
'-x+1/3, -y+2/3, -z+2/3'
'y+1/3, -x+y+2/3, -z+2/3'
'x-y+1/3, x+2/3, -z+2/3'
'-y+1/3, -x+2/3, z+1/6'
'-x+y+1/3, y+2/3, z+1/6'
'x+1/3, x-y+2/3, z+1/6'

loop_
_atom_site_label
_atom_site_type_symbol
_atom_site_fract_x
_atom_site_fract_y
_atom_site_fract_z
_atom_site_U_iso_or_equiv
_atom_site_adp_type
_atom_site_occupancy
_atom_site_symmetry_multiplicity
_atom_site_calc_flag
_atom_site_refinement_flags
Zn1 Zn 0.3333 0.6667 -0.127049(19) 0.0343(3) Uani 1 3 d S
Zn2 Zn 0.54054(6) 0.6667 -0.0833 0.0343(2) Uani 1 2 d S
Zn3 Zn 1.0000 1.0000 -0.126943(18) 0.0279(2) Uani 1 3 d SD
N1 N 0.7016(3) 0.7813(3) -0.09101(8) 0.0322(9) Uani 1 1 d .
N2 N 0.7763(4) 0.7945(4) -0.07083(8) 0.0405(10) Uani 1 1 d .
N3 N 0.8750(4) 0.8511(4) -0.08094(8) 0.0404(11) Uani 1 1 d .
N4 N 0.8678(3) 0.8753(3) -0.10820(8) 0.0302(9) Uani 1 1 d .
C1 C 0.7612(4) 0.8306(4) -0.11346(9) 0.0260(9) Uani 1 1 d .
C2 C 0.7136(4) 0.8327(4) -0.14104(9) 0.0247(9) Uani 1 1 d .
C3 C 0.7077(4) 0.7593(4) -0.16203(9) 0.0261(9) Uani 1 1 d .
C4 C 0.7473(4) 0.6836(4) -0.15839(11) 0.0360(11) Uani 1 1 d .
H4A H 0.7801 0.6826 -0.1416 0.043 Uiso 1 1 calc R
C5 C 0.7377(5) 0.6129(4) -0.17907(11) 0.0419(13) Uani 1 1 d .
H5A H 0.7661 0.5657 -0.1765 0.050 Uiso 1 1 calc R
C6 C 0.6853(4) 0.6099(4) -0.20452(11) 0.0399(12) Uani 1 1 d .
H6A H 0.6769 0.5591 -0.2182 0.048 Uiso 1 1 calc R
C7 C 0.6472(4) 0.6812(4) -0.20900(10) 0.0355(11) Uani 1 1 d .
H7A H 0.6132 0.6788 -0.2259 0.043 Uiso 1 1 calc R
C8 C 0.6583(4) 0.7604(4) -0.18817(9) 0.0259(9) Uani 1 1 d .
O1 O 0.4407(3) 0.6242(3) -0.11450(9) 0.0472(10) Uani 1 1 d D
H1 H 0.410(5) 0.5577(19) -0.1197(14) 0.071 Uiso 1 1 d D
O2 O 1.0000 1.0000 -0.16619(14) 0.101(4) Uani 1 3 d SD
H2 H 0.985(18) 0.933(6) -0.1658(3) 0.081 Uiso 0.33 1 d PD
O1W O 0.6667 0.3333 -0.1934(4) 0.101(7) Uani 0.50 3 d SP

loop_
_atom_site_aniso_label
_atom_site_aniso_U_11
_atom_site_aniso_U_22
_atom_site_aniso_U_33
_atom_site_aniso_U_23
_atom_site_aniso_U_13
_atom_site_aniso_U_12
Zn1 0.0363(4) 0.0363(4) 0.0305(5) 0.000 0.000 0.01813(18)
Zn2 0.0307(3) 0.0407(5) 0.0350(4) 0.0064(4) 0.00322(18) 0.0203(2)
Zn3 0.0283(3) 0.0283(3) 0.0271(4) 0.000 0.000 0.01415(16)
N1 0.031(2) 0.035(2) 0.0261(19) 0.0045(17) -0.0041(16) 0.0140(18)
N2 0.040(2) 0.044(3) 0.033(2) 0.0086(19) -0.0034(19) 0.018(2)
N3 0.037(2) 0.044(3) 0.034(2) 0.0033(19) -0.0086(19) 0.015(2)
N4 0.031(2) 0.0251(19) 0.0286(18) 0.0028(16) -0.0060(16) 0.0100(17)
C1 0.027(2) 0.024(2) 0.027(2) 0.0018(18) -0.0007(18) 0.0129(19)
C2 0.021(2) 0.023(2) 0.026(2) 0.0035(17) -0.0002(17) 0.0082(18)
C3 0.021(2) 0.028(2) 0.027(2) 0.0021(18) -0.0006(17) 0.0109(19)
C4 0.037(3) 0.041(3) 0.039(2) -0.001(2) -0.006(2) 0.026(2)
C5 0.053(3) 0.041(3) 0.048(3) -0.001(2) -0.001(3) 0.035(3)
C6 0.050(3) 0.041(3) 0.038(3) -0.003(2) 0.007(2) 0.030(3)
C7 0.039(3) 0.040(3) 0.027(2) -0.003(2) -0.002(2) 0.020(2)
C8 0.025(2) 0.024(2) 0.027(2) 0.0017(18) 0.0009(18) 0.0103(19)
O1 0.044(2) 0.049(2) 0.061(2) -0.013(2) -0.0217(19) 0.032(2)
O2 0.143(6) 0.143(6) 0.017(3) 0.000 0.000 0.071(3)
O1W 0.116(11) 0.116(11) 0.071(12) 0.000 0.000 0.058(6)

loop_
_atom_type_symbol
_atom_type_description
_atom_type_scat_dispersion_real
_atom_type_scat_dispersion_imag
_atom_type_scat_source
C C 0.0033 0.0016 'International Tables Vol C Tables 4.2.6.8 and 6.1.1.4'
H H 0.0000 0.0000 'International Tables Vol C Tables 4.2.6.8 and 6.1.1.4'
N N 0.0061 0.0033 'International Tables Vol C Tables 4.2.6.8 and 6.1.1.4'
O O 0.0106 0.0060 'International Tables Vol C Tables 4.2.6.8 and 6.1.1.4'
Zn Zn 0.2839 1.4301 'International Tables Vol C Tables 4.2.6.8 and 6.1.1.4'

loop_
_geom_angle_atom_site_label_1
_geom_angle_atom_site_label_2
_geom_angle_atom_site_label_3
_geom_angle
_geom_angle_site_symmetry_1
_geom_angle_site_symmetry_3
O2 Zn1 O1 107.93(13) 31_664 2_665
O2 Zn1 O1 107.93(13) 31_664 3_565
O1 Zn1 O1 110.97(12) 2_665 3_565
O2 Zn1 O1 107.93(13) 31_664 .
O1 Zn1 O1 110.97(12) 2_665 .
O1 Zn1 O1 110.97(12) 3_565 .
O1 Zn2 O1 110.6(2) . 11_564
O1 Zn2 N1 111.38(16) . 11_564
O1 Zn2 N1 116.37(17) 11_564 11_564
O1 Zn2 N1 116.37(17) . .
O1 Zn2 N1 111.37(16) 11_564 .
N1 Zn2 N1 89.4(2) 11_564 .
O2 Zn3 N4 116.69(11) . .
O2 Zn3 N4 116.69(11) . 3_675
N4 Zn3 N4 101.39(13) . 3_675
O2 Zn3 N4 116.69(11) . 2_765
N4 Zn3 N4 101.39(13) . 2_765
N4 Zn3 N4 101.39(13) 3_675 2_765
O2 Zn3 H2 24.4(3) . .
N4 Zn3 H2 100(4) . .
N4 Zn3 H2 140.7(15) 3_675 .
N4 Zn3 H2 106(6) 2_765 .
C1 N1 N2 105.7(4) . .
C1 N1 Zn2 135.6(3) . .
N2 N1 Zn2 116.4(3) . .
N3 N2 N1 108.8(4) . .
N2 N3 N4 108.9(4) . .
C1 N4 N3 105.7(4) . .
C1 N4 Zn3 130.8(3) . .
N3 N4 Zn3 119.7(3) . .
N4 C1 N1 110.8(4) . .
N4 C1 C2 124.8(4) . .
N1 C1 C2 124.4(4) . .
C8 C2 C3 122.0(4) 31_664 .
C8 C2 C1 118.8(4) 31_664 .
C3 C2 C1 119.1(4) . .
C2 C3 C4 123.1(4) . .
C2 C3 C8 118.1(4) . .
C4 C3 C8 118.7(4) . .
C5 C4 C3 120.9(5) . .
C5 C4 H4A 119.6 . .
C3 C4 H4A 119.6 . .
C4 C5 C6 121.1(5) . .
C4 C5 H5A 119.5 . .
C6 C5 H5A 119.5 . .
C7 C6 C5 120.1(5) . .
C7 C6 H6A 120.0 . .
C5 C6 H6A 120.0 . .
C6 C7 C8 121.3(4) . .
C6 C7 H7A 119.4 . .
C8 C7 H7A 119.4 . .
C2 C8 C3 119.8(4) 31_664 .
C2 C8 C7 122.2(4) 31_664 .
C3 C8 C7 117.9(4) . .
Zn2 O1 Zn1 133.7(2) . .
Zn2 O1 H1 117(5) . .
Zn1 O1 H1 101(5) . .
Zn3 O2 Zn1 180.0 . 31_664
Zn3 O2 H2 88.7(9) . .
Zn1 O2 H2 91.3(9) 31_664 .

loop_
_geom_bond_atom_site_label_1
_geom_bond_atom_site_label_2
_geom_bond_distance
_geom_bond_site_symmetry_2
Zn1 O2 1.927(7) 31_664
Zn1 O1 1.959(4) 2_665
Zn1 O1 1.959(4) 3_565
Zn1 O1 1.959(4) .
Zn2 O1 1.925(4) .
Zn2 O1 1.925(4) 11_564
Zn2 N1 2.035(4) 11_564
Zn2 N1 2.035(4) .
Zn3 O2 1.886(7) .
Zn3 N4 2.005(4) .
Zn3 N4 2.005(4) 3_675
Zn3 N4 2.005(4) 2_765
Zn3 H2 2.050(10) .
N1 C1 1.325(5) .
N1 N2 1.366(5) .
N2 N3 1.290(6) .
N3 N4 1.369(5) .
N4 C1 1.317(6) .
C1 C2 1.489(6) .
C2 C8 1.389(6) 31_664
C2 C3 1.410(6) .
C3 C4 1.423(7) .
C3 C8 1.436(6) .
C4 C5 1.358(7) .
C4 H4A 0.9300 .
C5 C6 1.414(7) .
C5 H5A 0.9300 .
C6 C7 1.357(7) .
C6 H6A 0.9300 .
C7 C8 1.440(6) .
C7 H7A 0.9300 .
C8 C2 1.389(6) 31_664
O1 H1 0.842(10) .
O2 Zn1 1.927(7) 31_664
O2 H2 0.848(10) .

loop_
_geom_torsion_atom_site_label_1
_geom_torsion_atom_site_label_2
_geom_torsion_atom_site_label_3
_geom_torsion_atom_site_label_4
_geom_torsion
_geom_torsion_site_symmetry_1
_geom_torsion_site_symmetry_4
O1 Zn2 N1 C1 -7.1(5) . .
O1 Zn2 N1 C1 -135.2(5) 11_564 .
N1 Zn2 N1 C1 106.6(5) 11_564 .
O1 Zn2 N1 N2 -166.8(3) . .
O1 Zn2 N1 N2 65.2(4) 11_564 .
N1 Zn2 N1 N2 -53.1(3) 11_564 .
C1 N1 N2 N3 1.3(5) . .
Zn2 N1 N2 N3 166.6(3) . .
N1 N2 N3 N4 -0.8(6) . .
N2 N3 N4 C1 0.0(5) . .
N2 N3 N4 Zn3 160.4(3) . .
O2 Zn3 N4 C1 -44.1(4) . .
N4 Zn3 N4 C1 83.8(5) 3_675 .
N4 Zn3 N4 C1 -172.0(4) 2_765 .
O2 Zn3 N4 N3 161.1(3) . .
N4 Zn3 N4 N3 -71.0(3) 3_675 .
N4 Zn3 N4 N3 33.2(4) 2_765 .
N3 N4 C1 N1 0.8(5) . .
Zn3 N4 C1 N1 -156.5(3) . .
N3 N4 C1 C2 -177.8(4) . .
Zn3 N4 C1 C2 24.8(7) . .
N2 N1 C1 N4 -1.3(5) . .
Zn2 N1 C1 N4 -162.4(4) . .
N2 N1 C1 C2 177.3(4) . .
Zn2 N1 C1 C2 16.2(7) . .
N4 C1 C2 C8 -103.2(5) . 31_664
N1 C1 C2 C8 78.3(6) . 31_664
N4 C1 C2 C3 77.5(6) . .
N1 C1 C2 C3 -101.0(5) . .
C8 C2 C3 C4 179.6(4) 31_664 .
C1 C2 C3 C4 -1.1(7) . .
C8 C2 C3 C8 -1.1(7) 31_664 .
C1 C2 C3 C8 178.1(4) . .
C2 C3 C4 C5 178.6(5) . .
C8 C3 C4 C5 -0.6(7) . .
C3 C4 C5 C6 -1.9(8) . .
C4 C5 C6 C7 2.5(9) . .
C5 C6 C7 C8 -0.4(8) . .
C2 C3 C8 C2 1.1(7) . 31_664
C4 C3 C8 C2 -179.6(4) . 31_664
C2 C3 C8 C7 -176.7(4) . .
C4 C3 C8 C7 2.6(6) . .
C6 C7 C8 C2 -179.9(5) . 31_664
C6 C7 C8 C3 -2.1(7) . .
O1 Zn2 O1 Zn1 28.7(2) 11_564 .
N1 Zn2 O1 Zn1 159.8(3) 11_564 .
N1 Zn2 O1 Zn1 -99.8(3) . .
O2 Zn1 O1 Zn2 145.3(3) 31_664 .
O1 Zn1 O1 Zn2 27.2(4) 2_665 .
O1 Zn1 O1 Zn2 -96.7(2) 3_565 .
N4 Zn3 O2 Zn1 -93.0(10) . 31_664
N4 Zn3 O2 Zn1 147.0(10) 3_675 31_664
N4 Zn3 O2 Zn1 27.0(10) 2_765 31_664
